data_2241877
loop_
_publ_author_name
'Borisova, Kseniya K.'
'Toze, Flavien A. A.'
'Yagafarov, Nniyaz Z.'
'Zubkov, Fedor I.'
'Dorovatovskii, Pavel V.'
'Zubavichus, Yan V.'
'Khrustalev, Victor N.'

_publ_section_title
;
 Crystal structures of
 (5<i>RS</i>)-(<i>Z</i>)-4-[5-(furan-2-yl)-3-phenyl-4,5-dihydro-1<i>H</i>-pyrazol-1-yl]-4-oxobut-2-enoic
 acid and
 (5<i>RS</i>)-(<i>Z</i>)-4-[5-(furan-2-yl)-3-(thiophen-2-yl)-4,5-dihydro-1<i>H</i>-pyrazol-1-yl]-4-oxobut-2-enoic
 acid
;
_journal_coeditor_code XU5892
_journal_issue 11
_journal_name_full 'Acta Crystallographica Section E'
_journal_page_first 1557
_journal_page_last 1561
_journal_paper_doi 10.1107/S2056989016013992
_journal_volume 72
_journal_year 2016
_chemical_formula_iupac 'C17 H14 N2 O4'
_chemical_formula_moiety 'C17 H14 N2 O4'
_chemical_formula_sum 'C17 H14 N2 O4'
_chemical_formula_weight 310.30
_chemical_name_systematic
'(5<i>RS</i>)-(<i>Z</i>)-4-[5-(Furan-2-yl)-3-phenyl-4,5-dihydro-1<i>H</i>-pyrazol-1-yl]-4-oxobut-2-enoic acid'
_space_group_crystal_system triclinic
_space_group_IT_number 2
_space_group_name_Hall '-P 1'
_space_group_name_H-M_alt 'P -1'
_symmetry_space_group_name_Hall '-P 1'
_symmetry_space_group_name_H-M 'P -1'
_atom_sites_solution_hydrogens geom
_atom_sites_solution_primary difmap
_atom_sites_solution_secondary difmap
_audit_creation_method SHELXL-2014/6
_cell_angle_alpha 114.10(3)
_cell_angle_beta 102.46(3)
_cell_angle_gamma 97.57(3)
_cell_formula_units_Z 2
_cell_length_a 7.2940(15)
_cell_length_b 10.738(2)
_cell_length_c 10.845(2)
_cell_measurement_reflns_used 500
_cell_measurement_temperature 100(2)
_cell_measurement_theta_max 36.0
_cell_measurement_theta_min 4.0
_cell_volume 733.7(4)
_computing_cell_refinement
;
<i>i</i>MOSFLM (Battye <i>et al.</i>, 2011)
;
_computing_data_collection
;
<i>Automar</i> (MarXperts, 2015)
;
_computing_data_reduction
;
<i>i</i>MOSFLM (Battye <i>et al.</i>, 2011)
;
_computing_molecular_graphics
;
SHELXTL (Sheldrick, 2008)
;
_computing_publication_material
;
SHELXTL (Sheldrick, 2008)
;
_computing_structure_refinement
;
SHELXL2014 (Sheldrick, 2015)
;
_computing_structure_solution
;
SHELXS97 (Sheldrick, 2008)
;
_diffrn_ambient_temperature 100(2)
_diffrn_measured_fraction_theta_full 0.967
_diffrn_measured_fraction_theta_max 0.910
_diffrn_measurement_device_type 'MAR CCD'
_diffrn_measurement_method '/f scan'
_diffrn_radiation_type synchrotron
_diffrn_radiation_wavelength 0.96990
_diffrn_reflns_av_R_equivalents 0.1032
_diffrn_reflns_limit_h_max 9
_diffrn_reflns_limit_h_min -9
_diffrn_reflns_limit_k_max 12
_diffrn_reflns_limit_k_min -13
_diffrn_reflns_limit_l_max 13
_diffrn_reflns_limit_l_min -13
_diffrn_reflns_number 10451
_diffrn_reflns_theta_full 35.587
_diffrn_reflns_theta_max 38.443
_diffrn_reflns_theta_min 4.029
_exptl_absorpt_coefficient_mu 0.216
_exptl_absorpt_correction_T_max 0.980
_exptl_absorpt_correction_T_min 0.950
_exptl_absorpt_correction_type multi-scan
_exptl_absorpt_process_details
;
(SCALA; Evans, 2006)
;
_exptl_crystal_colour colourless
_exptl_crystal_density_diffrn 1.404
_exptl_crystal_description needle
_exptl_crystal_F_000 324
_exptl_crystal_size_max 0.20
_exptl_crystal_size_mid 0.07
_exptl_crystal_size_min 0.07
_refine_diff_density_max 0.408
_refine_diff_density_min -0.390
_refine_ls_extinction_coef 0.112(13)
_refine_ls_extinction_expression Fc^*^=kFc[1+0.001xFc^2^\l^3^/sin(2\q)]^-1/4^
_refine_ls_extinction_method
;
SHELXL2014 (Sheldrick, 2015)
;
_refine_ls_goodness_of_fit_ref 1.039
_refine_ls_hydrogen_treatment mixed
_refine_ls_matrix_type full
_refine_ls_number_parameters 212
_refine_ls_number_reflns 2947
_refine_ls_number_restraints 0
_refine_ls_restrained_S_all 1.039
_refine_ls_R_factor_all 0.0916
_refine_ls_R_factor_gt 0.0754
_refine_ls_shift/su_max 0.000
_refine_ls_shift/su_mean 0.000
_refine_ls_structure_factor_coef Fsqd
_refine_ls_weighting_details 'w=1/[\s^2^(Fo^2^)+(0.088P)^2^] where P=(Fo^2^+2Fc^2^)/3'
_refine_ls_weighting_scheme calc
_refine_ls_wR_factor_gt 0.1798
_refine_ls_wR_factor_ref 0.1989
_reflns_number_gt 2189
_reflns_number_total 2947
_reflns_threshold_expression 'I > 2\s(I)'
_cod_data_source_file xu5892sup1.cif
_cod_data_source_block I
_cod_original_cell_volume 733.8(3)
_cod_database_code 2241877
_shelx_space_group_comment
;
The symmetry employed for this shelxl refinement is uniquely defined
by the following loop, which should always be used as a source of
symmetry information in preference to the above space-group names.
They are only intended as comments.
;
_shelx_estimated_absorpt_t_min 0.954
_shelx_estimated_absorpt_t_max 0.984
_shelxl_version_number 2014/6

loop_
_space_group_symop_operation_xyz
'x, y, z'
'-x, -y, -z'

loop_
_atom_site_type_symbol
_atom_site_label
_atom_site_fract_x
_atom_site_fract_y
_atom_site_fract_z
_atom_site_U_iso_or_equiv
_atom_site_adp_type
_atom_site_calc_flag
_atom_site_occupancy
O O1 0.53546(18) 0.85698(13) 0.87765(13) 0.0294(4) Uani d 1
O O2 0.8189(2) 0.71553(16) 1.17671(15) 0.0402(5) Uani d 1
O O3 0.7068(2) 0.86788(15) 1.11054(15) 0.0351(5) Uani d 1
H H3 0.644(3) 0.874(2) 1.020(3) 0.053 Uiso d 1
O O4 0.55732(19) 0.79397(15) 0.46578(14) 0.0329(5) Uani d 1
N N1 0.3716(2) 0.69540(16) 0.65583(16) 0.0249(5) Uani d 1
N N2 0.2966(2) 0.55549(16) 0.54965(17) 0.0256(5) Uani d 1
C C3 0.1865(2) 0.5590(2) 0.4406(2) 0.0242(5) Uani d 1
C C4 0.1695(3) 0.7049(2) 0.4619(2) 0.0275(5) Uani d 1
H H4A 0.0397 0.7182 0.4690 0.033 Uiso calc 1
H H4B 0.1943 0.7229 0.3837 0.033 Uiso calc 1
C C5 0.3284(3) 0.8010(2) 0.6030(2) 0.0269(5) Uani d 1
H H5 0.2761 0.8733 0.6688 0.032 Uiso calc 1
C C6 0.4790(2) 0.7294(2) 0.7886(2) 0.0259(5) Uani d 1
C C7 0.5227(3) 0.6115(2) 0.8181(2) 0.0266(5) Uani d 1
H H7 0.4700 0.5198 0.7415 0.032 Uiso calc 1
C C8 0.6277(3) 0.6188(2) 0.9400(2) 0.0286(5) Uani d 1
H H8 0.6429 0.5301 0.9337 0.034 Uiso calc 1
C C9 0.7259(3) 0.7393(2) 1.0843(2) 0.0293(6) Uani d 1
C C10 0.0858(2) 0.4281(2) 0.30984(19) 0.0254(5) Uani d 1
C C11 -0.0296(3) 0.4332(2) 0.1915(2) 0.0278(5) Uani d 1
H H11 -0.0446 0.5212 0.1955 0.033 Uiso calc 1
C C12 -0.1226(3) 0.3089(2) 0.0676(2) 0.0304(6) Uani d 1
H H12 -0.1982 0.3128 -0.0133 0.036 Uiso calc 1
C C13 -0.1049(3) 0.1801(2) 0.0623(2) 0.0319(6) Uani d 1
H H13 -0.1711 0.0958 -0.0215 0.038 Uiso calc 1
C C14 0.0096(3) 0.1735(2) 0.1793(2) 0.0307(6) Uani d 1
H H14 0.0216 0.0849 0.1751 0.037 Uiso calc 1
C C15 0.1064(3) 0.2973(2) 0.3027(2) 0.0268(5) Uani d 1
H H15 0.1864 0.2931 0.3819 0.032 Uiso calc 1
C C16 0.5068(3) 0.8691(2) 0.5855(2) 0.0268(5) Uani d 1
C C17 0.6447(3) 0.9908(2) 0.6709(2) 0.0311(6) Uani d 1
H H17 0.6450 1.0607 0.7600 0.037 Uiso calc 1
C C18 0.7893(3) 0.9938(2) 0.6013(2) 0.0374(6) Uani d 1
H H18 0.9041 1.0661 0.6349 0.045 Uiso calc 1
C C19 0.7316(3) 0.8742(2) 0.4787(2) 0.0374(6) Uani d 1
H H19 0.8007 0.8486 0.4109 0.045 Uiso calc 1

loop_
_atom_site_aniso_label
_atom_site_aniso_U_11
_atom_site_aniso_U_22
_atom_site_aniso_U_33
_atom_site_aniso_U_12
_atom_site_aniso_U_13
_atom_site_aniso_U_23
O1 0.0309(7) 0.0236(8) 0.0258(8) 0.0015(6) 0.0020(6) 0.0084(6)
O2 0.0480(9) 0.0376(9) 0.0283(9) 0.0095(7) -0.0028(7) 0.0158(7)
O3 0.0433(9) 0.0276(9) 0.0251(8) 0.0041(6) -0.0018(7) 0.0105(7)
O4 0.0305(8) 0.0355(9) 0.0305(9) 0.0058(6) 0.0069(6) 0.0146(7)
N1 0.0260(8) 0.0210(9) 0.0214(9) 0.0011(7) 0.0002(7) 0.0085(7)
N2 0.0249(8) 0.0232(9) 0.0228(9) 0.0021(7) 0.0034(7) 0.0078(7)
C3 0.0211(9) 0.0262(11) 0.0237(11) 0.0041(8) 0.0065(8) 0.0105(9)
C4 0.0229(9) 0.0286(11) 0.0248(11) 0.0021(8) 0.0008(8) 0.0106(9)
C5 0.0260(9) 0.0263(11) 0.0246(10) 0.0043(8) 0.0004(8) 0.0122(9)
C6 0.0216(9) 0.0295(11) 0.0244(11) 0.0027(8) 0.0030(8) 0.0132(9)
C7 0.0274(9) 0.0248(11) 0.0240(10) 0.0020(8) 0.0053(8) 0.0099(9)
C8 0.0280(10) 0.0287(11) 0.0276(11) 0.0035(8) 0.0039(8) 0.0145(9)
C9 0.0302(10) 0.0293(12) 0.0266(11) 0.0043(8) 0.0039(8) 0.0140(9)
C10 0.0218(9) 0.0295(12) 0.0234(11) 0.0032(8) 0.0051(8) 0.0122(9)
C11 0.0255(9) 0.0293(11) 0.0259(11) 0.0041(8) 0.0037(8) 0.0128(9)
C12 0.0283(10) 0.0326(12) 0.0237(11) 0.0043(9) 0.0019(8) 0.0105(9)
C13 0.0288(10) 0.0315(12) 0.0254(11) 0.0025(8) 0.0022(8) 0.0079(9)
C14 0.0293(10) 0.0275(11) 0.0325(12) 0.0052(8) 0.0064(9) 0.0127(9)
C15 0.0243(9) 0.0275(11) 0.0260(11) 0.0040(8) 0.0043(8) 0.0119(9)
C16 0.0279(10) 0.0242(11) 0.0246(10) 0.0040(8) 0.0005(8) 0.0118(9)
C17 0.0300(10) 0.0250(11) 0.0283(11) -0.0009(8) -0.0015(8) 0.0100(9)
C18 0.0252(10) 0.0400(13) 0.0512(14) 0.0009(9) 0.0019(9) 0.0314(12)
C19 0.0283(10) 0.0525(15) 0.0437(14) 0.0105(10) 0.0103(9) 0.0334(12)

loop_
_atom_type_symbol
_atom_type_description
_atom_type_scat_dispersion_real
_atom_type_scat_dispersion_imag
_atom_type_scat_source
C C 0.0070 0.0030 'International Tables Vol C Tables 4.2.6.8 and 6.1.1.4'
H H 0.0000 0.0000 'International Tables Vol C Tables 4.2.6.8 and 6.1.1.4'
N N 0.0130 0.0070 'International Tables Vol C Tables 4.2.6.8 and 6.1.1.4'
O O 0.0210 0.0120 'International Tables Vol C Tables 4.2.6.8 and 6.1.1.4'

loop_
_geom_angle_atom_site_label_1
_geom_angle_atom_site_label_2
_geom_angle_atom_site_label_3
_geom_angle
C9 O3 H3 111.6(14)
C16 O4 C19 106.22(16)
C6 N1 N2 122.90(16)
C6 N1 C5 124.32(15)
N2 N1 C5 112.71(14)
C3 N2 N1 107.28(16)
N2 C3 C10 120.85(18)
N2 C3 C4 114.48(16)
C10 C3 C4 124.66(16)
C3 C4 C5 102.65(15)
C3 C4 H4A 111.2
C5 C4 H4A 111.2
C3 C4 H4B 111.2
C5 C4 H4B 111.2
H4A C4 H4B 109.1
C16 C5 N1 110.07(15)
C16 C5 C4 113.66(17)
N1 C5 C4 100.45(14)
C16 C5 H5 110.8
N1 C5 H5 110.8
C4 C5 H5 110.8
O1 C6 N1 118.52(17)
O1 C6 C7 124.58(16)
N1 C6 C7 116.90(17)
C8 C7 C6 127.84(18)
C8 C7 H7 116.1
C6 C7 H7 116.1
C7 C8 C9 132.8(2)
C7 C8 H8 113.6
C9 C8 H8 113.6
O2 C9 O3 121.15(18)
O2 C9 C8 118.72(19)
O3 C9 C8 120.10(18)
C11 C10 C15 119.44(17)
C11 C10 C3 120.42(19)
C15 C10 C3 120.14(17)
C12 C11 C10 120.0(2)
C12 C11 H11 120.0
C10 C11 H11 120.0
C13 C12 C11 120.21(19)
C13 C12 H12 119.9
C11 C12 H12 119.9
C12 C13 C14 120.36(18)
C12 C13 H13 119.8
C14 C13 H13 119.8
C13 C14 C15 119.85(19)
C13 C14 H14 120.1
C15 C14 H14 120.1
C14 C15 C10 120.09(18)
C14 C15 H15 120.0
C10 C15 H15 120.0
C17 C16 O4 109.89(18)
C17 C16 C5 132.7(2)
O4 C16 C5 117.25(16)
C16 C17 C18 106.85(19)
C16 C17 H17 126.6
C18 C17 H17 126.6
C19 C18 C17 106.76(18)
C19 C18 H18 126.6
C17 C18 H18 126.6
C18 C19 O4 110.3(2)
C18 C19 H19 124.9
O4 C19 H19 124.9

loop_
_geom_bond_atom_site_label_1
_geom_bond_atom_site_label_2
_geom_bond_distance
O1 C6 1.256(2)
O2 C9 1.222(2)
O3 C9 1.324(3)
O3 H3 1.02(3)
O4 C16 1.379(3)
O4 C19 1.384(2)
N1 C6 1.352(2)
N1 N2 1.408(2)
N1 C5 1.504(2)
N2 C3 1.295(2)
C3 C10 1.475(3)
C3 C4 1.515(3)
C4 C5 1.542(3)
C4 H4A 0.9900
C4 H4B 0.9900
C5 C16 1.494(3)
C5 H5 1.0000
C6 C7 1.483(3)
C7 C8 1.343(3)
C7 H7 0.9500
C8 C9 1.501(3)
C8 H8 0.9500
C10 C11 1.400(3)
C10 C15 1.405(3)
C11 C12 1.396(3)
C11 H11 0.9500
C12 C13 1.386(3)
C12 H12 0.9500
C13 C14 1.395(3)
C13 H13 0.9500
C14 C15 1.396(3)
C14 H14 0.9500
C15 H15 0.9500
C16 C17 1.357(3)
C17 C18 1.428(3)
C17 H17 0.9500
C18 C19 1.348(3)
C18 H18 0.9500
C19 H19 0.9500

loop_
_geom_hbond_atom_site_label_D
_geom_hbond_atom_site_label_H
_geom_hbond_atom_site_label_A
_geom_hbond_site_symmetry_A
_geom_hbond_distance_DH
_geom_hbond_distance_HA
_geom_hbond_distance_DA
_geom_hbond_angle_DHA
O3 H3 O1 . 1.02(3) 1.50(3) 2.513(2) 171(2)
C19 H19 O2 1_554 0.95 2.40 3.266(3) 152

loop_
_geom_torsion_atom_site_label_1
_geom_torsion_atom_site_label_2
_geom_torsion_atom_site_label_3
_geom_torsion_atom_site_label_4
_geom_torsion
C6 N1 N2 C3 173.99(17)
C5 N1 N2 C3 -9.2(2)
N1 N2 C3 C10 179.71(16)
N1 N2 C3 C4 -1.5(2)
N2 C3 C4 C5 10.8(2)
C10 C3 C4 C5 -170.49(19)
C6 N1 C5 C16 71.7(2)
N2 N1 C5 C16 -105.08(17)
C6 N1 C5 C4 -168.17(19)
N2 N1 C5 C4 15.0(2)
C3 C4 C5 C16 103.36(18)
C3 C4 C5 N1 -14.14(18)
N2 N1 C6 O1 -178.08(16)
C5 N1 C6 O1 5.4(3)
N2 N1 C6 C7 2.3(3)
C5 N1 C6 C7 -174.19(17)
O1 C6 C7 C8 -0.6(3)
N1 C6 C7 C8 179.0(2)
C6 C7 C8 C9 3.2(4)
C7 C8 C9 O2 -177.6(2)
C7 C8 C9 O3 4.1(4)
N2 C3 C10 C11 -178.62(16)
C4 C3 C10 C11 2.7(3)
N2 C3 C10 C15 0.8(3)
C4 C3 C10 C15 -177.85(17)
C15 C10 C11 C12 -0.2(3)
C3 C10 C11 C12 179.26(18)
C10 C11 C12 C13 1.5(3)
C11 C12 C13 C14 -1.5(3)
C12 C13 C14 C15 0.2(3)
C13 C14 C15 C10 1.2(3)
C11 C10 C15 C14 -1.2(3)
C3 C10 C15 C14 179.38(18)
C19 O4 C16 C17 -0.7(2)
C19 O4 C16 C5 -176.11(16)
N1 C5 C16 C17 -95.2(3)
C4 C5 C16 C17 153.0(2)
N1 C5 C16 O4 78.9(2)
C4 C5 C16 O4 -32.8(2)
O4 C16 C17 C18 0.6(2)
C5 C16 C17 C18 175.1(2)
C16 C17 C18 C19 -0.3(2)
C17 C18 C19 O4 -0.2(2)
C16 O4 C19 C18 0.5(2)

_cod_database_fobs_code 2241877
